data_4003412
loop_
_publ_author_name
'Etherington, Marc K.'
'Kukhta, Nadzeya A.'
'Higginbotham, Heather F.'
'Danos, Andrew'
'Bismillah, Aisha N.'
'Graves, David R.'
'McGonigal, Paul R.'
'Haase, Nils'
'Morherr, Antonia'
'Batsanov, Andrei S.'
'Pflumm, Christof'
'Bhalla, Vandana'
'Bryce, Martin R.'
'Monkman, Andrew P.'

_publ_section_title
;
 Persistent Dimer Emission in Thermally Activated Delayed Fluorescence
 Materials.
;
_journal_issue 17
_journal_name_full 'The journal of physical chemistry. C, Nanomaterials and interfaces'
_journal_page_first 11109
_journal_page_last 11117
_journal_paper_doi 10.1021/acs.jpcc.9b01458
_journal_volume 123
_journal_year 2019
_chemical_formula_moiety 'C88 H96 N6'
_chemical_formula_sum 'C88 H96 N6'
_chemical_formula_weight 1237.70
_space_group_crystal_system triclinic
_space_group_IT_number 2
_space_group_name_Hall '-P 1'
_space_group_name_H-M_alt 'P -1'
_atom_sites_solution_hydrogens mixed
_atom_sites_solution_primary direct
_audit_creation_date 2018-04-10
_audit_creation_method
;
Olex2 1.2-beta
(compiled 2018.04.03 svn.r3497 for OlexSys, GUI svn.r5486)
;
_cell_angle_alpha 102.4806(16)
_cell_angle_beta 96.6430(16)
_cell_angle_gamma 116.4535(15)
_cell_formula_units_Z 1
_cell_length_a 11.2959(5)
_cell_length_b 11.6028(5)
_cell_length_c 15.7669(7)
_cell_measurement_reflns_used 6994
_cell_measurement_temperature 120
_cell_measurement_theta_max 28.84
_cell_measurement_theta_min 2.56
_cell_volume 1752.48(14)
_computing_cell_refinement 'SAINT v8.38A (Bruker, 2017)'
_computing_data_collection 'APEX3 v.2016.1-0 (Bruker, 2016)'
_computing_data_reduction 'SAINT v8.38A (Bruker, 2017)'
_computing_molecular_graphics 'Olex2 (Dolomanov et al., 2009)'
_computing_publication_material 'Olex2 (Dolomanov et al., 2009)'
_computing_structure_refinement 'ShelXL 2016/6 multi-CPU (Sheldrick, 2015)'
_computing_structure_solution 'ShelXS 2013/1 (Sheldrick, 2008)'
_diffrn_ambient_temperature 120
_diffrn_detector_area_resol_mean 10.4
_diffrn_detector_type 'Bruker PHOTON 100 CMOS'
_diffrn_measured_fraction_theta_full 0.998
_diffrn_measured_fraction_theta_max 0.999
_diffrn_measurement_device '3-circle area detector diffractometer'
_diffrn_measurement_device_type 'Bruker D8 Venture'
_diffrn_measurement_method '\f and \w scans'
_diffrn_radiation_monochromator 'focusing mirrors'
_diffrn_radiation_probe x-ray
_diffrn_radiation_type MoK\a
_diffrn_radiation_wavelength 0.71073
_diffrn_reflns_av_R_equivalents 0.0468
_diffrn_reflns_av_unetI/netI 0.0548
_diffrn_reflns_Laue_measured_fraction_full 0.998
_diffrn_reflns_Laue_measured_fraction_max 0.999
_diffrn_reflns_limit_h_max 14
_diffrn_reflns_limit_h_min -14
_diffrn_reflns_limit_k_max 14
_diffrn_reflns_limit_k_min -14
_diffrn_reflns_limit_l_max 19
_diffrn_reflns_limit_l_min -19
_diffrn_reflns_number 31701
_diffrn_reflns_point_group_measured_fraction_full 0.998
_diffrn_reflns_point_group_measured_fraction_max 0.999
_diffrn_reflns_theta_full 25.242
_diffrn_reflns_theta_max 26.732
_diffrn_reflns_theta_min 2.097
_diffrn_source 'microfocus sealed X-ray tube'
_diffrn_source_type 'Incoatec I\mS microsource'
_diffrn_standards_number 0
_exptl_absorpt_coefficient_mu 0.068
_exptl_absorpt_correction_T_max 1.0000
_exptl_absorpt_correction_T_min 0.9620
_exptl_absorpt_correction_type multi-scan
_exptl_absorpt_process_details
'SADABS-2016/2 (Bruker,2016/2) was used for absorption correction. wR2(int) was 0.0670 before and 0.0447 after correction. The Ratio of minimum to maximum transmission is 0.9620. The \l/2 correction factor is Not present.'
_exptl_crystal_colour orange
_exptl_crystal_colour_primary orange
_exptl_crystal_density_diffrn 1.173
_exptl_crystal_description prism
_exptl_crystal_F_000 666
_exptl_crystal_recrystallization_method 'by sublimation'
_exptl_crystal_size_max 0.208
_exptl_crystal_size_mid 0.114
_exptl_crystal_size_min 0.102
_refine_diff_density_max 0.384
_refine_diff_density_min -0.371
_refine_diff_density_rms 0.046
_refine_ls_extinction_coef 0.0124(16)
_refine_ls_extinction_expression Fc^*^=kFc[1+0.001xFc^2^\l^3^/sin(2\q)]^-1/4^
_refine_ls_extinction_method 'SHELXL-2016/6 (Sheldrick 2016)'
_refine_ls_goodness_of_fit_ref 1.022
_refine_ls_hydrogen_treatment mixed
_refine_ls_matrix_type full
_refine_ls_number_parameters 462
_refine_ls_number_reflns 7439
_refine_ls_number_restraints 6
_refine_ls_restrained_S_all 1.022
_refine_ls_R_factor_all 0.0810
_refine_ls_R_factor_gt 0.0506
_refine_ls_shift/su_max 0.000
_refine_ls_shift/su_mean 0.000
_refine_ls_structure_factor_coef Fsqd
_refine_ls_weighting_details 'w=1/[\s^2^(Fo^2^)+(0.0550P)^2^+0.8200P] where P=(Fo^2^+2Fc^2^)/3'
_refine_ls_weighting_scheme calc
_refine_ls_wR_factor_gt 0.1174
_refine_ls_wR_factor_ref 0.1298
_reflns_Friedel_coverage 0.000
_reflns_number_gt 5280
_reflns_number_total 7439
_reflns_threshold_expression 'I > 2\s(I)'
_cod_data_source_file 4CzTPNBu8.cif
_cod_data_source_block 4CzTPNBu8-18s168
_cod_depositor_comments
;
The following automatic conversions were performed:

data item '_diffrn_radiation_probe' value 'X-ray' was changed to
'x-ray' in accordance with the
/home/saulius/struct/COD-crude-data/automatic-downloads/DataCite-retrospective/ACS/depositions/lib/dictionaries/cif_core.dic
dictionary named 'cif_core.dic' version 2.4.2 last updated on
2011-04-26.

Automatic conversion script
Id: cif_fix_values 6909 2019-04-08 15:41:33Z antanas 
;
_cod_database_code 4003412
_shelx_shelxl_version_number 2016/6
_shelx_space_group_comment
;
The symmetry employed for this shelxl refinement is uniquely defined
by the following loop, which should always be used as a source of
symmetry information in preference to the above space-group names.
They are only intended as comments.
;
_shelx_estimated_absorpt_t_max 0.993
_shelx_estimated_absorpt_t_min 0.986
_olex2_refinement_description
;
1. Fixed Uiso
 At 1.2 times of:
  All C(H) groups
2. Restrained distances
 C43A-C41A \\sim C43B-C41B \\sim C42A-C41B \\sim C42B-C41A \\sim C44-C41B \\sim
C44-C41A
 with sigma of 0.003
3. Uiso/Uaniso restraints and constraints
Uanis(C41B) = Uanis(C41A)
Uanis(C43A) = Uanis(C43B)
4. Others
 Uiso(H30A)=Uiso(H30B)=Uiso(H30C)=FVAR(1)
 Uiso(H31A)=Uiso(H31B)=Uiso(H31C)=FVAR(2)
 Uiso(H32A)=Uiso(H32B)=Uiso(H32C)=FVAR(3)
 Uiso(H34A)=Uiso(H34B)=Uiso(H34C)=FVAR(4)
 Uiso(H35A)=Uiso(H35B)=Uiso(H35C)=FVAR(5)
 Uiso(H36A)=Uiso(H36B)=Uiso(H36C)=FVAR(6)
 Uiso(H38A)=Uiso(H38B)=Uiso(H38C)=FVAR(7)
 Uiso(H39A)=Uiso(H39B)=Uiso(H39C)=FVAR(8)
 Uiso(H40A)=Uiso(H40B)=Uiso(H40C)=FVAR(9)
 Uiso(H44D)=Uiso(H44E)=Uiso(H44F)=Uiso(H44A)=Uiso(H44B)=Uiso(H44C)=FVAR(10)
 Uiso(H42A)=Uiso(H42B)=Uiso(H42C)=Uiso(H42D)=Uiso(H42E)=Uiso(H42F)=FVAR(11)
 Uiso(H43A)=Uiso(H43B)=Uiso(H43C)=Uiso(H43D)=Uiso(H43E)=Uiso(H43F)=FVAR(12)
 Sof(H44D)=Sof(H44E)=Sof(H44F)=Sof(C41B)=Sof(C42B)=Sof(H42D)=Sof(H42E)=
 Sof(H42F)=Sof(C43B)=Sof(H43D)=Sof(H43E)=Sof(H43F)=1-FVAR(13)
 Sof(H44A)=Sof(H44B)=Sof(H44C)=Sof(C41A)=Sof(C42A)=Sof(H42A)=Sof(H42B)=
 Sof(H42C)=Sof(C43A)=Sof(H43A)=Sof(H43B)=Sof(H43C)=FVAR(13)
5.a Riding coordinates:
 C44(H44D,H44E,H44F), C44(H44A,H44B,H44C), C42A(H42A,H42B,H42C), C43A(H43A,
 H43B,H43C), C42B(H42D,H42E,H42F), C43B(H43D,H43E,H43F)
5.b Rotating group:
 C30(H30A,H30B,H30C), C31(H31A,H31B,H31C), C32(H32A,H32B,H32C), C34(H34A,H34B,
 H34C), C35(H35A,H35B,H35C), C36(H36A,H36B,H36C), C38(H38A,H38B,H38C), C39(H39A,
 H39B,H39C), C40(H40A,H40B,H40C)
5.c Aromatic/amide H refined with riding coordinates:
 C6(H6), C7(H7), C9(H9), C12(H12), C14(H14), C15(H15), C18(H18), C19(H19),
 C21(H21), C24(H24), C26(H26), C27(H27)
;
_olex2_diffrn_ambient_temperature_device 'Oxford Cryosystems'
_olex2_submission_special_instructions 'No special instructions were received'

loop_
_space_group_symop_operation_xyz
'x, y, z'
'-x, -y, -z'

loop_
_atom_site_label
_atom_site_type_symbol
_atom_site_fract_x
_atom_site_fract_y
_atom_site_fract_z
_atom_site_U_iso_or_equiv
_atom_site_adp_type
_atom_site_occupancy
_atom_site_site_symmetry_order
_atom_site_calc_flag
_atom_site_refinement_flags_posn
_atom_site_refinement_flags_occupancy
_atom_site_disorder_assembly
_atom_site_disorder_group
N1 N 0.25216(13) 0.50543(14) 0.45917(9) 0.0164(3) Uani 1 1 d . . . .
N2 N 0.44608(14) 0.57028(14) 0.34494(9) 0.0164(3) Uani 1 1 d . . . .
N3 N 0.77413(15) 0.62582(15) 0.35892(10) 0.0253(4) Uani 1 1 d . . . .
C1 C 0.37593(16) 0.50260(16) 0.47672(11) 0.0158(3) Uani 1 1 d . . . .
C2 C 0.46948(16) 0.53576(16) 0.42294(10) 0.0153(3) Uani 1 1 d . . . .
C3 C 0.59199(16) 0.53378(16) 0.44802(11) 0.0164(3) Uani 1 1 d . . . .
C4 C 0.69344(17) 0.58304(17) 0.39802(11) 0.0180(4) Uani 1 1 d . . . .
C5 C 0.16002(16) 0.45118(16) 0.37478(11) 0.0165(3) Uani 1 1 d . . . .
C6 C 0.14205(17) 0.35128(17) 0.30035(11) 0.0186(4) Uani 1 1 d . . . .
H6 H 0.196072 0.307768 0.300811 0.022 Uiso 1 1 calc R . . .
C7 C 0.04276(17) 0.31687(17) 0.22521(11) 0.0213(4) Uani 1 1 d . . . .
H7 H 0.031262 0.250498 0.172858 0.026 Uiso 1 1 calc R . . .
C8 C -0.04193(17) 0.37614(17) 0.22312(11) 0.0204(4) Uani 1 1 d . . . .
C9 C -0.02316(17) 0.47410(17) 0.29917(11) 0.0190(4) Uani 1 1 d . . . .
H9 H -0.079504 0.515193 0.299532 0.023 Uiso 1 1 calc R . . .
C10 C 0.07791(16) 0.51271(16) 0.37517(11) 0.0166(3) Uani 1 1 d . . . .
C11 C 0.12438(16) 0.61331(16) 0.46175(11) 0.0161(3) Uani 1 1 d . . . .
C12 C 0.09294(17) 0.71423(17) 0.49614(11) 0.0191(4) Uani 1 1 d . . . .
H12 H 0.020205 0.718352 0.462594 0.023 Uiso 1 1 calc R . . .
C13 C 0.16689(17) 0.80889(17) 0.57900(11) 0.0204(4) Uani 1 1 d . . . .
C14 C 0.26981(18) 0.79628(18) 0.62841(12) 0.0222(4) Uani 1 1 d . . . .
H14 H 0.319100 0.859079 0.686074 0.027 Uiso 1 1 calc R . . .
C15 C 0.30224(17) 0.69575(17) 0.59628(11) 0.0204(4) Uani 1 1 d . . . .
H15 H 0.371681 0.688537 0.631110 0.025 Uiso 1 1 calc R . . .
C16 C 0.23018(16) 0.60627(16) 0.51186(11) 0.0163(3) Uani 1 1 d . . . .
C17 C 0.42246(16) 0.48819(17) 0.25811(11) 0.0178(4) Uani 1 1 d . . . .
C18 C 0.43478(17) 0.37255(17) 0.23131(11) 0.0211(4) Uani 1 1 d . . . .
H18 H 0.469492 0.341321 0.273711 0.025 Uiso 1 1 calc R . . .
C19 C 0.39478(18) 0.30478(18) 0.14093(12) 0.0237(4) Uani 1 1 d . . . .
H19 H 0.402529 0.225512 0.121771 0.028 Uiso 1 1 calc R . . .
C20 C 0.34303(18) 0.34744(18) 0.07573(11) 0.0229(4) Uani 1 1 d . . . .
C21 C 0.33206(18) 0.46320(18) 0.10462(11) 0.0214(4) Uani 1 1 d . . . .
H21 H 0.297700 0.494668 0.062224 0.026 Uiso 1 1 calc R . . .
C22 C 0.37121(17) 0.53366(17) 0.19558(11) 0.0191(4) Uani 1 1 d . . . .
C23 C 0.36184(17) 0.64845(17) 0.24552(11) 0.0185(4) Uani 1 1 d . . . .
C24 C 0.31645(18) 0.73234(18) 0.22021(12) 0.0228(4) Uani 1 1 d . . . .
H24 H 0.285767 0.719479 0.158491 0.027 Uiso 1 1 calc R . . .
C25 C 0.31560(19) 0.83453(18) 0.28427(12) 0.0239(4) Uani 1 1 d . . . .
C26 C 0.36590(18) 0.85342(17) 0.37475(12) 0.0221(4) Uani 1 1 d . . . .
H26 H 0.367718 0.924667 0.418975 0.026 Uiso 1 1 calc R . . .
C27 C 0.41305(17) 0.77238(16) 0.40222(11) 0.0179(4) Uani 1 1 d . . . .
H27 H 0.448184 0.788084 0.463769 0.021 Uiso 1 1 calc R . . .
C28 C 0.40697(16) 0.66791(16) 0.33665(11) 0.0165(3) Uani 1 1 d . . . .
C29 C -0.14827(18) 0.33482(19) 0.13670(12) 0.0249(4) Uani 1 1 d . . . .
C30 C -0.2492(2) 0.3864(3) 0.15337(15) 0.0522(7) Uani 1 1 d . . . .
H30A H -0.200850 0.483188 0.175917 0.073(5) Uiso 1 1 d GR . . .
H30B H -0.314548 0.358390 0.098279 0.073(5) Uiso 1 1 d GR . . .
H30C H -0.295420 0.350051 0.196440 0.073(5) Uiso 1 1 d GR . . .
C31 C -0.2304(2) 0.1826(2) 0.09741(15) 0.0481(6) Uani 1 1 d . . . .
H31A H -0.273350 0.144345 0.141000 0.065(5) Uiso 1 1 d GR . . .
H31B H -0.298910 0.159654 0.045186 0.065(5) Uiso 1 1 d GR . . .
H31C H -0.171020 0.147411 0.081177 0.065(5) Uiso 1 1 d GR . . .
C32 C -0.0744(3) 0.3962(3) 0.06998(15) 0.0553(7) Uani 1 1 d . . . .
H32A H -0.020610 0.492291 0.096079 0.075(5) Uiso 1 1 d GR . . .
H32B H -0.016114 0.359073 0.054851 0.075(5) Uiso 1 1 d GR . . .
H32C H -0.139917 0.376117 0.016859 0.075(5) Uiso 1 1 d GR . . .
C33 C 0.14705(19) 0.93236(18) 0.61087(12) 0.0262(4) Uani 1 1 d . . . .
C34 C -0.0018(2) 0.8968(2) 0.58368(16) 0.0409(6) Uani 1 1 d . . . .
H34A H -0.032176 0.865753 0.519536 0.069(5) Uiso 1 1 d GR . . .
H34B H -0.056326 0.826793 0.607646 0.069(5) Uiso 1 1 d GR . . .
H34C H -0.010986 0.975283 0.606666 0.069(5) Uiso 1 1 d GR . . .
C35 C 0.1957(4) 0.9951(3) 0.71132(16) 0.0830(12) Uani 1 1 d . . . .
H35A H 0.293255 1.035190 0.728588 0.102(7) Uiso 1 1 d GR . . .
H35B H 0.169882 1.063470 0.729392 0.102(7) Uiso 1 1 d GR . . .
H35C H 0.155389 0.926860 0.740125 0.102(7) Uiso 1 1 d GR . . .
C36 C 0.2278(2) 1.0354(2) 0.5655(2) 0.0533(7) Uani 1 1 d . . . .
H36A H 0.194051 0.996841 0.501688 0.082(6) Uiso 1 1 d GR . . .
H36B H 0.217989 1.114331 0.584527 0.082(6) Uiso 1 1 d GR . . .
H36C H 0.322380 1.059811 0.581578 0.082(6) Uiso 1 1 d GR . . .
C37 C 0.2952(2) 0.26186(19) -0.02275(12) 0.0287(4) Uani 1 1 d . . . .
C38 C 0.1617(2) 0.1326(2) -0.03427(14) 0.0401(5) Uani 1 1 d . . . .
H38A H 0.177212 0.084177 0.004084 0.048(4) Uiso 1 1 d GR . . .
H38B H 0.093872 0.155959 -0.018622 0.048(4) Uiso 1 1 d GR . . .
H38C H 0.130579 0.076770 -0.095455 0.048(4) Uiso 1 1 d GR . . .
C39 C 0.2696(2) 0.3367(2) -0.08522(13) 0.0380(5) Uani 1 1 d . . . .
H39A H 0.243128 0.281478 -0.146247 0.045(4) Uiso 1 1 d GR . . .
H39B H 0.198096 0.355748 -0.072190 0.045(4) Uiso 1 1 d GR . . .
H39C H 0.351399 0.419748 -0.076473 0.045(4) Uiso 1 1 d GR . . .
C40 C 0.4025(2) 0.2242(2) -0.04985(13) 0.0363(5) Uani 1 1 d . . . .
H40A H 0.414563 0.170254 -0.014855 0.049(4) Uiso 1 1 d GR . . .
H40B H 0.372623 0.173733 -0.112235 0.049(4) Uiso 1 1 d GR . . .
H40C H 0.487523 0.304873 -0.039435 0.049(4) Uiso 1 1 d GR . . .
C44 C 0.3095(2) 1.0554(2) 0.32408(16) 0.0458(6) Uani 1 1 d D . . .
H44D H 0.277400 1.036695 0.375927 0.069(5) Uiso 0.389(6) 1 d R P A 2
H44E H 0.407120 1.107535 0.340217 0.069(5) Uiso 0.389(6) 1 d R P A 2
H44F H 0.271720 1.105285 0.301227 0.069(5) Uiso 0.389(6) 1 d R P A 2
H44A H 0.401980 1.102305 0.319477 0.069(5) Uiso 0.611(6) 1 d R P A 1
H44B H 0.262110 1.101975 0.308707 0.069(5) Uiso 0.611(6) 1 d R P A 1
H44C H 0.308580 1.052015 0.384317 0.069(5) Uiso 0.611(6) 1 d R P A 1
C41A C 0.2424(5) 0.9126(4) 0.2610(4) 0.0227(11) Uani 0.611(6) 1 d D P A 1
C42A C 0.2400(9) 0.9149(8) 0.1614(4) 0.070(2) Uani 0.611(6) 1 d D P A 1
H42A H 0.330418 0.958050 0.152455 0.058(7) Uiso 0.611(6) 1 d R P A 1
H42B H 0.192318 0.822440 0.124545 0.058(7) Uiso 0.611(6) 1 d R P A 1
H42C H 0.192168 0.960740 0.145495 0.058(7) Uiso 0.611(6) 1 d R P A 1
C43A C 0.0941(5) 0.8431(5) 0.2654(4) 0.0449(12) Uani 0.611(6) 1 d D P A 1
H43A H 0.046785 0.752292 0.225855 0.038(5) Uiso 0.611(6) 1 d R P A 1
H43B H 0.095065 0.841542 0.326095 0.038(5) Uiso 0.611(6) 1 d R P A 1
H43C H 0.048595 0.891492 0.250485 0.038(5) Uiso 0.611(6) 1 d R P A 1
C41B C 0.2699(8) 0.9282(7) 0.2493(8) 0.0227(11) Uani 0.389(6) 1 d D P A 2
C42B C 0.3327(10) 0.9775(8) 0.1810(6) 0.052(2) Uani 0.389(6) 1 d D P A 2
H42D H 0.310808 0.901301 0.131160 0.058(7) Uiso 0.389(6) 1 d R P A 2
H42E H 0.294458 1.030011 0.162730 0.058(7) Uiso 0.389(6) 1 d R P A 2
H42F H 0.429858 1.032261 0.201720 0.058(7) Uiso 0.389(6) 1 d R P A 2
C43B C 0.1160(7) 0.8418(8) 0.2196(6) 0.0449(12) Uani 0.389(6) 1 d D P A 2
H43D H 0.087215 0.758099 0.174476 0.038(5) Uiso 0.389(6) 1 d R P A 2
H43E H 0.084715 0.823559 0.271796 0.038(5) Uiso 0.389(6) 1 d R P A 2
H43F H 0.078265 0.891939 0.197096 0.038(5) Uiso 0.389(6) 1 d R P A 2

loop_
_atom_site_aniso_label
_atom_site_aniso_U_11
_atom_site_aniso_U_22
_atom_site_aniso_U_33
_atom_site_aniso_U_23
_atom_site_aniso_U_13
_atom_site_aniso_U_12
N1 0.0149(7) 0.0199(7) 0.0176(7) 0.0043(6) 0.0014(6) 0.0123(6)
N2 0.0191(7) 0.0189(7) 0.0160(7) 0.0062(6) 0.0026(6) 0.0131(6)
N3 0.0232(8) 0.0306(9) 0.0273(8) 0.0109(7) 0.0068(7) 0.0164(7)
C1 0.0139(8) 0.0143(8) 0.0186(8) 0.0021(7) -0.0005(6) 0.0087(7)
C2 0.0161(8) 0.0130(8) 0.0169(8) 0.0025(6) 0.0003(6) 0.0089(7)
C3 0.0169(8) 0.0154(8) 0.0195(8) 0.0044(7) 0.0039(7) 0.0105(7)
C4 0.0178(8) 0.0201(9) 0.0197(9) 0.0049(7) 0.0005(7) 0.0136(7)
C5 0.0135(8) 0.0157(8) 0.0200(8) 0.0061(7) 0.0024(7) 0.0069(7)
C6 0.0163(8) 0.0184(9) 0.0236(9) 0.0051(7) 0.0035(7) 0.0113(7)
C7 0.0214(9) 0.0200(9) 0.0207(9) 0.0022(7) 0.0039(7) 0.0105(8)
C8 0.0179(9) 0.0231(9) 0.0211(9) 0.0075(7) 0.0029(7) 0.0108(8)
C9 0.0176(8) 0.0226(9) 0.0217(9) 0.0082(7) 0.0036(7) 0.0135(7)
C10 0.0157(8) 0.0176(8) 0.0199(8) 0.0075(7) 0.0046(7) 0.0100(7)
C11 0.0144(8) 0.0181(8) 0.0182(8) 0.0073(7) 0.0034(7) 0.0091(7)
C12 0.0177(8) 0.0235(9) 0.0215(9) 0.0079(7) 0.0038(7) 0.0143(8)
C13 0.0219(9) 0.0222(9) 0.0220(9) 0.0059(7) 0.0057(7) 0.0151(8)
C14 0.0236(9) 0.0230(9) 0.0189(9) 0.0022(7) 0.0013(7) 0.0132(8)
C15 0.0191(9) 0.0243(9) 0.0210(9) 0.0073(7) 0.0004(7) 0.0139(8)
C16 0.0158(8) 0.0172(8) 0.0201(9) 0.0067(7) 0.0057(7) 0.0106(7)
C17 0.0148(8) 0.0211(9) 0.0184(8) 0.0059(7) 0.0026(7) 0.0099(7)
C18 0.0230(9) 0.0235(9) 0.0223(9) 0.0079(7) 0.0023(7) 0.0161(8)
C19 0.0270(10) 0.0219(9) 0.0259(10) 0.0036(8) 0.0042(8) 0.0171(8)
C20 0.0219(9) 0.0242(10) 0.0206(9) 0.0032(7) 0.0020(7) 0.0118(8)
C21 0.0233(9) 0.0241(9) 0.0195(9) 0.0078(7) 0.0025(7) 0.0139(8)
C22 0.0178(8) 0.0190(9) 0.0229(9) 0.0078(7) 0.0038(7) 0.0106(7)
C23 0.0167(8) 0.0199(9) 0.0193(8) 0.0060(7) 0.0022(7) 0.0096(7)
C24 0.0267(10) 0.0248(10) 0.0217(9) 0.0104(8) 0.0033(7) 0.0156(8)
C25 0.0278(10) 0.0211(9) 0.0290(10) 0.0116(8) 0.0063(8) 0.0154(8)
C26 0.0245(9) 0.0180(9) 0.0264(9) 0.0065(7) 0.0068(8) 0.0125(8)
C27 0.0176(8) 0.0189(9) 0.0190(8) 0.0065(7) 0.0031(7) 0.0102(7)
C28 0.0132(8) 0.0179(8) 0.0217(9) 0.0096(7) 0.0033(7) 0.0089(7)
C29 0.0248(10) 0.0284(10) 0.0192(9) 0.0036(8) -0.0020(7) 0.0143(8)
C30 0.0503(14) 0.0775(18) 0.0317(12) -0.0026(12) -0.0140(10) 0.0475(14)
C31 0.0452(14) 0.0368(13) 0.0429(13) 0.0024(10) -0.0195(11) 0.0151(11)
C32 0.0444(14) 0.0797(19) 0.0300(12) 0.0252(13) 0.0007(10) 0.0183(13)
C33 0.0330(10) 0.0250(10) 0.0251(9) 0.0029(8) 0.0019(8) 0.0210(9)
C34 0.0392(12) 0.0321(12) 0.0674(16) 0.0203(11) 0.0254(11) 0.0254(10)
C35 0.147(3) 0.091(2) 0.0377(14) -0.0166(14) -0.0167(16) 0.105(2)
C36 0.0435(14) 0.0274(12) 0.102(2) 0.0250(13) 0.0330(14) 0.0217(11)
C37 0.0320(11) 0.0284(10) 0.0224(9) 0.0006(8) 0.0005(8) 0.0165(9)
C38 0.0378(12) 0.0351(12) 0.0337(12) -0.0018(9) -0.0007(9) 0.0138(10)
C39 0.0525(14) 0.0388(12) 0.0208(10) 0.0010(9) -0.0017(9) 0.0266(11)
C40 0.0424(12) 0.0423(13) 0.0237(10) 0.0009(9) 0.0043(9) 0.0250(11)
C44 0.0458(13) 0.0265(11) 0.0682(16) 0.0135(11) -0.0009(12) 0.0238(11)
C41A 0.034(2) 0.0260(14) 0.024(2) 0.0187(16) 0.0161(16) 0.0207(14)
C42A 0.139(6) 0.099(5) 0.048(3) 0.044(4) 0.038(4) 0.107(5)
C43A 0.0299(18) 0.0370(15) 0.072(4) 0.011(3) 0.002(2) 0.0248(14)
C41B 0.034(2) 0.0260(14) 0.024(2) 0.0187(16) 0.0161(16) 0.0207(14)
C42B 0.088(6) 0.044(5) 0.043(4) 0.024(4) 0.010(5) 0.045(5)
C43B 0.0299(18) 0.0370(15) 0.072(4) 0.011(3) 0.002(2) 0.0248(14)

loop_
_atom_type_symbol
_atom_type_description
_atom_type_scat_dispersion_real
_atom_type_scat_dispersion_imag
_atom_type_scat_source
C C 0.0033 0.0016 'International Tables Vol C Tables 4.2.6.8 and 6.1.1.4'
H H 0.0000 0.0000 'International Tables Vol C Tables 4.2.6.8 and 6.1.1.4'
N N 0.0061 0.0033 'International Tables Vol C Tables 4.2.6.8 and 6.1.1.4'

loop_
_exptl_crystal_face_index_h
_exptl_crystal_face_index_k
_exptl_crystal_face_index_l
_exptl_crystal_face_perp_dist
-1.00 0.00 0.00 0.0340
1.00 0.00 0.00 0.0510
0.00 1.00 0.00 0.0610
0.00 -1.00 0.00 0.0780
2.00 -1.00 1.00 0.0610
0.00 0.00 -1.00 0.0090
0.00 0.00 1.00 0.0570
2.00 1.00 -2.00 0.0460
-2.00 -1.00 2.00 0.0610
1.00 -1.00 2.00 0.0760
2.00 -1.00 -1.00 0.0640

loop_
_geom_angle_atom_site_label_1
_geom_angle_atom_site_label_2
_geom_angle_atom_site_label_3
_geom_angle
_geom_angle_site_symmetry_1
_geom_angle_site_symmetry_3
C1 N1 C16 122.69(13) . .
C5 N1 C1 125.35(13) . .
C5 N1 C16 107.48(12) . .
C2 N2 C17 123.60(13) . .
C2 N2 C28 126.83(13) . .
C17 N2 C28 107.62(13) . .
C2 C1 N1 123.09(14) . .
C2 C1 C3 118.32(14) . 2_666
C3 C1 N1 118.59(14) 2_666 .
N2 C2 C3 118.48(14) . .
C1 C2 N2 123.01(14) . .
C1 C2 C3 118.51(14) . .
C1 C3 C2 123.16(15) 2_666 .
C1 C3 C4 118.98(14) 2_666 .
C2 C3 C4 117.64(14) . .
N3 C4 C3 177.97(18) . .
C6 C5 N1 129.68(14) . .
C6 C5 C10 121.27(15) . .
C10 C5 N1 109.03(14) . .
C5 C6 C7 117.70(15) . .
C6 C7 C8 122.65(16) . .
C7 C8 C29 119.77(15) . .
C9 C8 C7 118.30(15) . .
C9 C8 C29 121.89(15) . .
C8 C9 C10 120.26(15) . .
C5 C10 C11 107.32(14) . .
C9 C10 C5 119.79(15) . .
C9 C10 C11 132.87(15) . .
C12 C11 C10 132.93(15) . .
C12 C11 C16 119.63(15) . .
C16 C11 C10 107.11(14) . .
C13 C12 C11 120.50(15) . .
C12 C13 C14 118.20(15) . .
C12 C13 C33 120.53(15) . .
C14 C13 C33 120.94(15) . .
C15 C14 C13 122.50(16) . .
C16 C15 C14 117.79(15) . .
C11 C16 N1 109.01(14) . .
C15 C16 N1 129.50(14) . .
C15 C16 C11 121.30(15) . .
C18 C17 N2 129.51(15) . .
C18 C17 C22 121.02(15) . .
C22 C17 N2 109.32(14) . .
C19 C18 C17 117.61(15) . .
C18 C19 C20 123.16(16) . .
C19 C20 C37 119.32(15) . .
C21 C20 C19 117.84(16) . .
C21 C20 C37 122.78(15) . .
C20 C21 C22 120.35(15) . .
C17 C22 C23 106.98(14) . .
C21 C22 C17 120.03(15) . .
C21 C22 C23 132.83(15) . .
C24 C23 C22 133.15(15) . .
C24 C23 C28 119.46(15) . .
C28 C23 C22 107.36(14) . .
C25 C24 C23 120.56(16) . .
C24 C25 C26 118.13(15) . .
C24 C25 C41A 122.4(2) . .
C24 C25 C41B 116.8(3) . .
C26 C25 C41A 118.8(2) . .
C26 C25 C41B 124.8(3) . .
C27 C26 C25 122.73(16) . .
C28 C27 C26 117.48(15) . .
C23 C28 N2 108.71(14) . .
C27 C28 N2 129.72(15) . .
C27 C28 C23 121.52(15) . .
C30 C29 C8 111.54(15) . .
C31 C29 C8 111.31(15) . .
C31 C29 C30 107.20(18) . .
C31 C29 C32 110.04(18) . .
C32 C29 C8 108.39(16) . .
C32 C29 C30 108.32(19) . .
C34 C33 C13 111.75(16) . .
C34 C33 C36 107.68(17) . .
C35 C33 C13 112.22(16) . .
C35 C33 C34 108.1(2) . .
C35 C33 C36 109.5(2) . .
C36 C33 C13 107.54(16) . .
C20 C37 C38 108.14(16) . .
C20 C37 C40 110.59(15) . .
C39 C37 C20 111.83(15) . .
C39 C37 C38 108.88(17) . .
C39 C37 C40 107.98(17) . .
C40 C37 C38 109.40(17) . .
C25 C41A C42A 109.3(3) . .
C44 C41A C25 112.0(5) . .
C44 C41A C42A 110.3(5) . .
C44 C41A C43A 107.5(3) . .
C43A C41A C25 111.7(4) . .
C43A C41A C42A 105.9(5) . .
C44 C41B C25 110.9(8) . .
C44 C41B C43B 110.3(6) . .
C42B C41B C25 114.7(6) . .
C42B C41B C44 104.1(7) . .
C42B C41B C43B 114.2(10) . .
C43B C41B C25 102.9(7) . .

loop_
_geom_bond_atom_site_label_1
_geom_bond_atom_site_label_2
_geom_bond_distance
_geom_bond_site_symmetry_2
N1 C1 1.4098(19) .
N1 C5 1.409(2) .
N1 C16 1.417(2) .
N2 C2 1.405(2) .
N2 C17 1.406(2) .
N2 C28 1.411(2) .
N3 C4 1.147(2) .
C1 C2 1.403(2) .
C1 C3 1.404(2) 2_666
C2 C3 1.406(2) .
C3 C4 1.443(2) .
C5 C6 1.382(2) .
C5 C10 1.400(2) .
C6 C7 1.382(2) .
C7 C8 1.406(2) .
C8 C9 1.383(2) .
C8 C29 1.535(2) .
C9 C10 1.391(2) .
C10 C11 1.450(2) .
C11 C12 1.390(2) .
C11 C16 1.398(2) .
C12 C13 1.386(2) .
C13 C14 1.404(2) .
C13 C33 1.535(2) .
C14 C15 1.386(2) .
C15 C16 1.383(2) .
C17 C18 1.390(2) .
C17 C22 1.397(2) .
C18 C19 1.380(2) .
C19 C20 1.408(2) .
C20 C21 1.387(2) .
C20 C37 1.533(2) .
C21 C22 1.395(2) .
C22 C23 1.448(2) .
C23 C24 1.391(2) .
C23 C28 1.401(2) .
C24 C25 1.386(3) .
C25 C26 1.404(2) .
C25 C41A 1.542(8) .
C25 C41B 1.563(15) .
C26 C27 1.387(2) .
C27 C28 1.382(2) .
C29 C30 1.528(3) .
C29 C31 1.516(3) .
C29 C32 1.519(3) .
C33 C34 1.523(3) .
C33 C35 1.511(3) .
C33 C36 1.524(3) .
C37 C38 1.537(3) .
C37 C39 1.528(3) .
C37 C40 1.534(3) .
C44 C41A 1.517(3) .
C44 C41B 1.518(3) .
C41A C42A 1.573(9) .
C41A C43A 1.519(3) .
C41B C42B 1.439(15) .
C41B C43B 1.518(3) .
